data_7159243
loop_
_publ_author_name
'Galenko, Ekaterina E.'
'Zanakhov, Timur O.'
'Novikov, Mikhail S.'
'Khlebnikov, Alexander F.'

_publ_section_title
;
 Metal carbonyl mediated rearrangement of
 5-(2-oxoalkyl)-1,2,4-oxadiazoles: synthesis of fully substituted
 pyrimidines.
;
_journal_issue 14
_journal_name_full 'Organic &amp; biomolecular chemistry'
_journal_page_first 2990
_journal_page_last 3001
_journal_paper_doi 10.1039/d3ob00148b
_journal_volume 21
_journal_year 2023
_chemical_formula_moiety 'C20 H17 F N2 O4'
_chemical_formula_sum 'C20 H17 F N2 O4'
_chemical_formula_weight 368.35
_chemical_name_systematic 'ethyl 4-(4-fluorophenyl)-2-(4-methoxyphenyl)-6-oxo-1,6-dihydropyrimidine-5-carboxylate'
_space_group_crystal_system triclinic
_space_group_IT_number 2
_space_group_name_Hall '-P 1'
_space_group_name_H-M_alt 'P -1'
_atom_sites_solution_hydrogens geom
_atom_sites_solution_primary iterative
_audit_creation_date 2022-12-16
_audit_creation_method
;
Olex2 1.5
(compiled 2022.04.07 svn.rca3783a0 for OlexSys, GUI svn.r6498)
;
_audit_update_record
;
2023-01-17 deposited with the CCDC.	2023-03-13 downloaded from the CCDC.
;
_cell_angle_alpha 96.374(5)
_cell_angle_beta 91.813(6)
_cell_angle_gamma 107.232(6)
_cell_formula_units_Z 2
_cell_length_a 7.0037(5)
_cell_length_b 8.0678(4)
_cell_length_c 16.6349(10)
_cell_measurement_reflns_used 3868
_cell_measurement_temperature 100.00(17)
_cell_measurement_theta_max 75.8160
_cell_measurement_theta_min 5.3240
_cell_volume 890.14(10)
_computing_cell_refinement 'CrysAlisPro 1.171.41.95a (Rigaku OD, 2021)'
_computing_data_collection 'CrysAlisPro 1.171.41.95a (Rigaku OD, 2021)'
_computing_data_reduction 'CrysAlisPro 1.171.41.95a (Rigaku OD, 2021)'
_computing_molecular_graphics 'Olex2 1.5 (Dolomanov et al., 2009)'
_computing_publication_material 'Olex2 1.5 (Dolomanov et al., 2009)'
_computing_structure_refinement 'SHELXL 2018/3 (Sheldrick, 2015)'
_computing_structure_solution 'olex2.solve 1.5 (Bourhis et al., 2015)'
_diffrn_ambient_environment N~2~
_diffrn_ambient_temperature 100.00(17)
_diffrn_detector 'CCD plate'
_diffrn_detector_area_resol_mean 10.3829
_diffrn_detector_type Atlas
_diffrn_measured_fraction_theta_full 0.999
_diffrn_measured_fraction_theta_max 0.997
_diffrn_measurement_details
;
List of Runs (angles in degrees, time in seconds):

  # Type    Start    End  Width  t~exp~   \w     \q     \k     \f   Frames
#--------------------------------------------------------------------------
  1  \w    -54.00  33.00   1.00    1.00    --  -41.44  38.00 -90.00   87
  2  \w   -115.00 -13.00   1.00    1.00    --  -41.44 -57.00 120.00  102
  3  \w     32.00  63.00   1.00    1.00    --   41.44 -99.00  90.00   31
  4  \w    -21.00  73.00   1.00    1.00    --   41.44 -77.00   0.00   94
  5  \w     68.00 128.00   1.00    1.00    --   41.44-178.00  60.00   60
  6  \w     41.00 105.00   1.00    2.00    --  112.00 -95.00 -90.00   64
  7  \w    110.00 169.00   1.00    2.00    --  112.00  77.00-180.00   59
  8  \w     55.00  91.00   1.00    2.00    --  112.00 -45.00-120.00   36
  9  \w    110.00 139.00   1.00    2.00    --  112.00  77.00 150.00   29
 10  \w     82.00 112.00   1.00    2.00    --  112.00-126.00  60.00   30
 11  \w    142.00 176.00   1.00    2.00    --  112.00  77.00 150.00   34
 12  \w     39.00 113.00   1.00    2.00    --  112.00-126.00  30.00   74
 13  \w    138.00 168.00   1.00    2.00    --  112.00 126.00-180.00   30
 14  \w    115.00 173.00   1.00    2.00    --  112.00  77.00-150.00   58
 15  \w     40.00 112.00   1.00    2.00    --  112.00-126.00-180.00   72
 16  \w     55.00  80.00   1.00    2.00    --  112.00 -95.00 150.00   25
 17  \w     74.00 112.00   1.00    2.00    --  112.00-126.00 -90.00   38
 18  \w     85.00 178.00   1.00    2.00    --  112.00  30.00 -60.00   93
 19  \w     41.00 135.00   1.00    2.00    --  112.00 -45.00 120.00   94
 20  \w     79.00 113.00   1.00    2.00    --  112.00-126.00-120.00   34
 21  \w     45.00  70.00   1.00    2.00    --  112.00-126.00   0.00   25
 22  \w     40.00 125.00   1.00    2.00    --  112.00-142.00 158.45   85
 23  \w    -16.00  20.00   1.00    1.00    --    2.00  16.00  78.56   36
;
_diffrn_measurement_device 'four-circle diffractometer'
_diffrn_measurement_device_type 'SuperNova, Dual, Cu at home/near, Atlas'
_diffrn_measurement_method '\w scans'
_diffrn_orient_matrix_type 'CrysAlisPro convention (1999,Acta A55,543-557)'
_diffrn_orient_matrix_UB_11 -0.0387811000
_diffrn_orient_matrix_UB_12 -0.1545585000
_diffrn_orient_matrix_UB_13 -0.0679513000
_diffrn_orient_matrix_UB_21 0.2275333000
_diffrn_orient_matrix_UB_22 0.0336214000
_diffrn_orient_matrix_UB_23 -0.0042528000
_diffrn_orient_matrix_UB_31 -0.0031605000
_diffrn_orient_matrix_UB_32 -0.1248901000
_diffrn_orient_matrix_UB_33 0.0639418000
_diffrn_radiation_monochromator mirror
_diffrn_radiation_probe x-ray
_diffrn_radiation_type 'Cu K\a'
_diffrn_radiation_wavelength 1.54184
_diffrn_reflns_av_R_equivalents 0.0504
_diffrn_reflns_av_unetI/netI 0.0493
_diffrn_reflns_Laue_measured_fraction_full 0.999
_diffrn_reflns_Laue_measured_fraction_max 0.997
_diffrn_reflns_limit_h_max 8
_diffrn_reflns_limit_h_min -7
_diffrn_reflns_limit_k_max 6
_diffrn_reflns_limit_k_min -9
_diffrn_reflns_limit_l_max 20
_diffrn_reflns_limit_l_min -18
_diffrn_reflns_number 6796
_diffrn_reflns_point_group_measured_fraction_full 0.999
_diffrn_reflns_point_group_measured_fraction_max 0.997
_diffrn_reflns_theta_full 67.684
_diffrn_reflns_theta_max 72.488
_diffrn_reflns_theta_min 2.679
_diffrn_source 'micro-focus sealed X-ray tube'
_diffrn_source_type 'SuperNova (Cu) X-ray Source'
_exptl_absorpt_coefficient_mu 0.869
_exptl_absorpt_correction_T_max 1.00000
_exptl_absorpt_correction_T_min 0.60812
_exptl_absorpt_correction_type multi-scan
_exptl_absorpt_process_details
;
CrysAlisPro 1.171.41.95a (Rigaku Oxford Diffraction, 2021)
Empirical absorption correction using spherical harmonics,
implemented in SCALE3 ABSPACK scaling algorithm.
;
_exptl_crystal_colour 'clear light colourless'
_exptl_crystal_colour_lustre clear
_exptl_crystal_colour_modifier light
_exptl_crystal_colour_primary colourless
_exptl_crystal_density_diffrn 1.374
_exptl_crystal_description prism
_exptl_crystal_F_000 384
_exptl_crystal_preparation 'slove evaporation of metanol solution'
_exptl_crystal_size_max 0.16
_exptl_crystal_size_mid 0.07
_exptl_crystal_size_min 0.04
_refine_diff_density_max 0.327
_refine_diff_density_min -0.304
_refine_diff_density_rms 0.066
_refine_ls_extinction_method none
_refine_ls_goodness_of_fit_ref 1.053
_refine_ls_hydrogen_treatment constr
_refine_ls_matrix_type full
_refine_ls_number_parameters 250
_refine_ls_number_reflns 3509
_refine_ls_number_restraints 0
_refine_ls_restrained_S_all 1.053
_refine_ls_R_factor_all 0.0628
_refine_ls_R_factor_gt 0.0525
_refine_ls_shift/su_max 0.001
_refine_ls_shift/su_mean 0.000
_refine_ls_structure_factor_coef Fsqd
_refine_ls_weighting_details 'w=1/[\s^2^(Fo^2^)+(0.0872P)^2^+0.1565P] where P=(Fo^2^+2Fc^2^)/3'
_refine_ls_weighting_scheme calc
_refine_ls_wR_factor_gt 0.1404
_refine_ls_wR_factor_ref 0.1527
_reflns_Friedel_coverage 0.000
_reflns_number_gt 2891
_reflns_number_total 3509
_reflns_threshold_expression 'I > 2\s(I)'
_cod_data_source_file d3ob00148b2.cif
_cod_data_source_block 176
_cod_depositor_comments 'Adding full bibliography for 7159243--7159244.cif.'
_cod_database_code 7159243
_shelx_shelxl_version_number 2018/3
_chemical_oxdiff_formula 'C20 H17 F N2 O4'
_shelx_space_group_comment
;
The symmetry employed for this shelxl refinement is uniquely defined
by the following loop, which should always be used as a source of
symmetry information in preference to the above space-group names.
They are only intended as comments.
;
_shelx_estimated_absorpt_t_max 0.966
_shelx_estimated_absorpt_t_min 0.873
_olex2_refinement_description
;
1. Fixed Uiso
 At 1.2 times of:
  All C(H) groups, All C(H,H,H,H) groups, All N(H) groups
 At 1.5 times of:
  All C(H,H,H) groups
2. Uiso/Uaniso restraints and constraints
Uanis(C0) = Uanis(C7)
3. Others
 Fixed Sof: H6BC(0.5) H6BD(0.5) H6AA(0.5) H6AB(0.5) C0(0.5) H0A(0.5) H0B(0.5)
 H0C(0.5) C7(0.5) H7A(0.5) H7B(0.5) H7C(0.5)
4.a Secondary CH2 refined with riding coordinates:
 C6(H6BC,H6BD), C6(H6AA,H6AB)
4.b Aromatic/amide H refined with riding coordinates:
 N1(H1), C16(H16), C11(H11), C18(H18), C12(H12), C9(H9), C15(H15), C19(H19),
 C8(H8)
4.c Idealised Me refined as rotating group:
 C20(H20A,H20B,H20C), C0(H0A,H0B,H0C), C7(H7A,H7B,H7C)
;
_olex2_submission_special_instructions 'No special instructions were received'
_oxdiff_exptl_absorpt_empirical_details
;
Empirical correction (ABSPACK) includes:
- Absorption correction using spherical harmonics
- Frame scaling
;
_oxdiff_exptl_absorpt_empirical_full_max 3.149
_oxdiff_exptl_absorpt_empirical_full_min 0.394

loop_
_space_group_symop_operation_xyz
'x, y, z'
'-x, -y, -z'

loop_
_atom_site_label
_atom_site_type_symbol
_atom_site_fract_x
_atom_site_fract_y
_atom_site_fract_z
_atom_site_U_iso_or_equiv
_atom_site_adp_type
_atom_site_occupancy
_atom_site_site_symmetry_order
_atom_site_calc_flag
_atom_site_refinement_flags_posn
_atom_site_refinement_flags_adp
_atom_site_refinement_flags_occupancy
_atom_site_disorder_assembly
_atom_site_disorder_group
F001 F 1.08377(19) 0.82114(14) 0.99090(7) 0.0334(3) Uani 1 1 d . . . . .
O3 O 0.54101(18) 0.21130(14) 0.81568(7) 0.0204(3) Uani 1 1 d . . . . .
O4 O 0.81839(19) 0.79452(15) 0.29035(8) 0.0211(3) Uani 1 1 d . . . . .
O2 O 0.6713(2) 0.00037(16) 0.76738(8) 0.0284(3) Uani 1 1 d . . . . .
O1 O 0.5221(2) -0.02052(15) 0.59642(8) 0.0244(3) Uani 1 1 d . . . . .
N2 N 0.7973(2) 0.50341(17) 0.63049(9) 0.0161(3) Uani 1 1 d . . . . .
N1 N 0.6407(2) 0.23990(17) 0.54784(9) 0.0158(3) Uani 1 1 d . . . . .
H1 H 0.601897 0.187470 0.498216 0.019 Uiso 1 1 calc R U . . .
C5 C 0.6333(2) 0.1351(2) 0.76074(11) 0.0173(3) Uani 1 1 d . . . . .
C14 C 0.7511(2) 0.5128(2) 0.48748(10) 0.0156(3) Uani 1 1 d . . . . .
C2 C 0.6774(2) 0.2340(2) 0.68953(10) 0.0156(3) Uani 1 1 d . . . . .
C16 C 0.7089(2) 0.5296(2) 0.34421(11) 0.0193(4) Uani 1 1 d . . . . .
H16 H 0.663949 0.473151 0.290830 0.023 Uiso 1 1 calc R U . . .
C1 C 0.6086(2) 0.1391(2) 0.61051(11) 0.0176(4) Uani 1 1 d . . . . .
C11 C 0.8167(2) 0.6773(2) 0.79411(11) 0.0178(4) Uani 1 1 d . . . . .
H11 H 0.737286 0.715469 0.757212 0.021 Uiso 1 1 calc R U . . .
C13 C 1.0092(3) 0.7215(2) 0.91902(11) 0.0222(4) Uani 1 1 d . . . . .
C17 C 0.8002(2) 0.7109(2) 0.35717(11) 0.0172(3) Uani 1 1 d . . . . .
C18 C 0.8668(3) 0.7919(2) 0.43526(12) 0.0229(4) Uani 1 1 d . . . . .
H18 H 0.929558 0.914685 0.444700 0.028 Uiso 1 1 calc R U . . .
C12 C 0.8915(3) 0.7794(2) 0.86742(11) 0.0206(4) Uani 1 1 d . . . . .
H12 H 0.862484 0.886208 0.881787 0.025 Uiso 1 1 calc R U . . .
C3 C 0.7724(2) 0.4123(2) 0.69548(10) 0.0156(3) Uani 1 1 d . . . . .
C10 C 0.8570(2) 0.5188(2) 0.77396(10) 0.0162(3) Uani 1 1 d . . . . .
C9 C 0.9770(3) 0.4651(2) 0.82777(11) 0.0203(4) Uani 1 1 d . . . . .
H9 H 1.004876 0.357398 0.814376 0.024 Uiso 1 1 calc R U . . .
C15 C 0.6838(2) 0.4328(2) 0.40827(11) 0.0186(4) Uani 1 1 d . . . . .
H15 H 0.620102 0.310197 0.398729 0.022 Uiso 1 1 calc R U . . .
C4 C 0.7293(2) 0.4167(2) 0.55837(10) 0.0147(3) Uani 1 1 d . . . . .
C19 C 0.8418(3) 0.6938(2) 0.49924(11) 0.0225(4) Uani 1 1 d . . . . .
H19 H 0.887244 0.750710 0.552504 0.027 Uiso 1 1 calc R U . . .
C8 C 1.0555(3) 0.5674(2) 0.90034(11) 0.0230(4) Uani 1 1 d . . . . .
H8 H 1.139531 0.532481 0.936594 0.028 Uiso 1 1 calc R U . . .
C6 C 0.4958(3) 0.1271(2) 0.88801(12) 0.0269(4) Uani 1 1 d . . . . .
H6BC H 0.620778 0.132735 0.919238 0.032 Uiso 0.5 1 calc R U P A 2
H6BD H 0.416059 0.002868 0.873844 0.032 Uiso 0.5 1 calc R U P A 2
H6AA H 0.617260 0.107143 0.911820 0.032 Uiso 0.5 1 calc R U P B 1
H6AB H 0.391150 0.012814 0.874972 0.032 Uiso 0.5 1 calc R U P B 1
C20 C 0.8932(3) 0.9826(2) 0.30175(12) 0.0232(4) Uani 1 1 d . . . . .
H20A H 0.889000 1.026572 0.249335 0.035 Uiso 1 1 calc R U . . .
H20B H 1.031655 1.019726 0.325170 0.035 Uiso 1 1 calc R U . . .
H20C H 0.809739 1.029437 0.338506 0.035 Uiso 1 1 calc R U . . .
C0 C 0.382(4) 0.223(3) 0.9349(14) 0.040(2) Uani 0.5 1 d . . P C 2
H0A H 0.458906 0.347112 0.945008 0.061 Uiso 0.5 1 calc R U P C 2
H0B H 0.354303 0.176449 0.986736 0.061 Uiso 0.5 1 calc R U P C 2
H0C H 0.254667 0.209795 0.904548 0.061 Uiso 0.5 1 calc R U P C 2
C7 C 0.420(4) 0.252(3) 0.9493(14) 0.040(2) Uani 0.5 1 d . . P C 1
H7A H 0.520496 0.367798 0.958582 0.061 Uiso 0.5 1 calc R U P C 1
H7B H 0.397110 0.203696 1.000844 0.061 Uiso 0.5 1 calc R U P C 1
H7C H 0.293883 0.263963 0.926800 0.061 Uiso 0.5 1 calc R U P C 1

loop_
_atom_site_aniso_label
_atom_site_aniso_U_11
_atom_site_aniso_U_22
_atom_site_aniso_U_33
_atom_site_aniso_U_23
_atom_site_aniso_U_13
_atom_site_aniso_U_12
F001 0.0466(7) 0.0283(6) 0.0232(6) -0.0080(5) -0.0081(5) 0.0131(5)
O3 0.0259(6) 0.0184(6) 0.0205(6) 0.0051(5) 0.0051(5) 0.0108(5)
O4 0.0273(6) 0.0160(6) 0.0199(6) 0.0061(5) 0.0020(5) 0.0051(5)
O2 0.0454(8) 0.0187(6) 0.0293(7) 0.0089(5) 0.0105(6) 0.0192(6)
O1 0.0365(7) 0.0107(6) 0.0219(7) 0.0008(5) 0.0035(5) 0.0008(5)
N2 0.0178(6) 0.0114(6) 0.0197(7) 0.0009(5) 0.0021(5) 0.0059(5)
N1 0.0198(6) 0.0114(6) 0.0153(7) 0.0005(5) 0.0026(5) 0.0037(5)
C5 0.0198(7) 0.0124(7) 0.0200(9) 0.0006(6) 0.0012(6) 0.0058(6)
C14 0.0145(7) 0.0135(8) 0.0197(9) 0.0024(6) 0.0033(6) 0.0051(6)
C2 0.0181(7) 0.0128(7) 0.0176(8) 0.0009(6) 0.0016(6) 0.0078(6)
C16 0.0209(8) 0.0167(8) 0.0188(9) -0.0003(6) 0.0011(7) 0.0043(6)
C1 0.0187(7) 0.0134(7) 0.0209(9) 0.0023(6) 0.0047(7) 0.0048(6)
C11 0.0221(8) 0.0122(7) 0.0206(9) 0.0051(6) 0.0025(7) 0.0062(6)
C13 0.0278(9) 0.0189(8) 0.0178(9) -0.0001(7) 0.0000(7) 0.0050(7)
C17 0.0156(7) 0.0164(8) 0.0219(9) 0.0054(6) 0.0038(6) 0.0070(6)
C18 0.0321(9) 0.0112(7) 0.0234(9) 0.0029(6) 0.0011(7) 0.0032(6)
C12 0.0286(8) 0.0116(7) 0.0226(9) 0.0022(6) 0.0048(7) 0.0072(6)
C3 0.0160(7) 0.0135(7) 0.0199(9) 0.0023(6) 0.0033(6) 0.0081(6)
C10 0.0180(7) 0.0125(7) 0.0189(8) 0.0033(6) 0.0038(6) 0.0052(6)
C9 0.0240(8) 0.0152(8) 0.0237(9) 0.0029(6) 0.0028(7) 0.0087(6)
C15 0.0220(8) 0.0109(7) 0.0217(9) 0.0015(6) 0.0028(7) 0.0033(6)
C4 0.0135(7) 0.0129(7) 0.0188(8) 0.0009(6) 0.0028(6) 0.0057(5)
C19 0.0306(9) 0.0138(8) 0.0206(9) -0.0001(6) -0.0007(7) 0.0040(6)
C8 0.0273(9) 0.0229(8) 0.0213(9) 0.0047(7) -0.0009(7) 0.0108(7)
C6 0.0328(9) 0.0282(9) 0.0219(9) 0.0077(7) 0.0063(8) 0.0107(7)
C20 0.0299(9) 0.0156(8) 0.0258(9) 0.0090(7) 0.0065(7) 0.0065(7)
C0 0.064(7) 0.044(7) 0.018(7) 0.002(5) 0.015(4) 0.024(5)
C7 0.064(7) 0.044(7) 0.018(7) 0.002(5) 0.015(4) 0.024(5)

loop_
_atom_type_symbol
_atom_type_description
_atom_type_scat_dispersion_real
_atom_type_scat_dispersion_imag
_atom_type_scat_source
C C 0.0181 0.0091 'International Tables Vol C Tables 4.2.6.8 and 6.1.1.4'
H H 0.0000 0.0000 'International Tables Vol C Tables 4.2.6.8 and 6.1.1.4'
F F 0.0727 0.0534 'International Tables Vol C Tables 4.2.6.8 and 6.1.1.4'
N N 0.0311 0.0180 'International Tables Vol C Tables 4.2.6.8 and 6.1.1.4'
O O 0.0492 0.0322 'International Tables Vol C Tables 4.2.6.8 and 6.1.1.4'

loop_
_geom_angle_atom_site_label_1
_geom_angle_atom_site_label_2
_geom_angle_atom_site_label_3
_geom_angle
_geom_angle_site_symmetry_1
_geom_angle_site_symmetry_3
_geom_angle_publ_flag
C5 O3 C6 115.68(13) . . ?
C17 O4 C20 117.80(14) . . ?
C4 N2 C3 118.06(14) . . ?
C1 N1 H1 118.2 . . ?
C4 N1 H1 118.2 . . ?
C4 N1 C1 123.64(14) . . ?
O3 C5 C2 111.50(13) . . ?
O2 C5 O3 123.87(16) . . ?
O2 C5 C2 124.60(15) . . ?
C15 C14 C4 123.50(14) . . ?
C19 C14 C15 117.87(16) . . ?
C19 C14 C4 118.63(15) . . ?
C1 C2 C5 117.57(14) . . ?
C3 C2 C5 123.90(15) . . ?
C3 C2 C1 118.46(15) . . ?
C17 C16 H16 119.8 . . ?
C15 C16 H16 119.8 . . ?
C15 C16 C17 120.40(16) . . ?
O1 C1 N1 119.97(15) . . ?
O1 C1 C2 125.19(16) . . ?
N1 C1 C2 114.82(14) . . ?
C12 C11 H11 119.7 . . ?
C12 C11 C10 120.61(16) . . ?
C10 C11 H11 119.7 . . ?
F001 C13 C12 118.57(15) . . ?
F001 C13 C8 118.69(16) . . ?
C12 C13 C8 122.73(17) . . ?
O4 C17 C16 116.02(15) . . ?
O4 C17 C18 124.62(15) . . ?
C18 C17 C16 119.35(16) . . ?
C17 C18 H18 120.0 . . ?
C19 C18 C17 119.92(16) . . ?
C19 C18 H18 120.0 . . ?
C11 C12 H12 120.9 . . ?
C13 C12 C11 118.20(15) . . ?
C13 C12 H12 120.9 . . ?
N2 C3 C2 123.27(15) . . ?
N2 C3 C10 114.63(13) . . ?
C2 C3 C10 122.10(15) . . ?
C11 C10 C3 119.05(15) . . ?
C9 C10 C11 119.41(16) . . ?
C9 C10 C3 121.54(14) . . ?
C10 C9 H9 119.8 . . ?
C8 C9 C10 120.48(15) . . ?
C8 C9 H9 119.8 . . ?
C14 C15 H15 119.6 . . ?
C16 C15 C14 120.89(15) . . ?
C16 C15 H15 119.6 . . ?
N2 C4 N1 121.67(15) . . ?
N2 C4 C14 119.05(14) . . ?
N1 C4 C14 119.28(15) . . ?
C14 C19 H19 119.2 . . ?
C18 C19 C14 121.55(17) . . ?
C18 C19 H19 119.2 . . ?
C13 C8 C9 118.55(16) . . ?
C13 C8 H8 120.7 . . ?
C9 C8 H8 120.7 . . ?
O3 C6 H6BC 110.6 . . ?
O3 C6 H6BD 110.6 . . ?
O3 C6 H6AA 110.3 . . ?
O3 C6 H6AB 110.3 . . ?
O3 C6 C0 105.8(12) . . ?
O3 C6 C7 107.1(11) . . ?
H6BC C6 H6BD 108.7 . . ?
H6AA C6 H6AB 108.5 . . ?
C0 C6 H6BC 110.6 . . ?
C0 C6 H6BD 110.6 . . ?
C7 C6 H6AA 110.3 . . ?
C7 C6 H6AB 110.3 . . ?
O4 C20 H20A 109.5 . . ?
O4 C20 H20B 109.5 . . ?
O4 C20 H20C 109.5 . . ?
H20A C20 H20B 109.5 . . ?
H20A C20 H20C 109.5 . . ?
H20B C20 H20C 109.5 . . ?
C6 C0 H0A 109.5 . . ?
C6 C0 H0B 109.5 . . ?
C6 C0 H0C 109.5 . . ?
H0A C0 H0B 109.5 . . ?
H0A C0 H0C 109.5 . . ?
H0B C0 H0C 109.5 . . ?
C6 C7 H7A 109.5 . . ?
C6 C7 H7B 109.5 . . ?
C6 C7 H7C 109.5 . . ?
H7A C7 H7B 109.5 . . ?
H7A C7 H7C 109.5 . . ?
H7B C7 H7C 109.5 . . ?

loop_
_geom_bond_atom_site_label_1
_geom_bond_atom_site_label_2
_geom_bond_distance
_geom_bond_site_symmetry_2
_geom_bond_publ_flag
F001 C13 1.359(2) . ?
O3 C5 1.334(2) . ?
O3 C6 1.445(2) . ?
O4 C17 1.354(2) . ?
O4 C20 1.4390(19) . ?
O2 C5 1.209(2) . ?
O1 C1 1.242(2) . ?
N2 C3 1.361(2) . ?
N2 C4 1.318(2) . ?
N1 H1 0.8800 . ?
N1 C1 1.376(2) . ?
N1 C4 1.365(2) . ?
C5 C2 1.491(2) . ?
C14 C15 1.402(2) . ?
C14 C4 1.469(2) . ?
C14 C19 1.398(2) . ?
C2 C1 1.437(2) . ?
C2 C3 1.385(2) . ?
C16 H16 0.9500 . ?
C16 C17 1.400(2) . ?
C16 C15 1.375(2) . ?
C11 H11 0.9500 . ?
C11 C12 1.386(2) . ?
C11 C10 1.397(2) . ?
C13 C12 1.381(3) . ?
C13 C8 1.381(3) . ?
C17 C18 1.387(3) . ?
C18 H18 0.9500 . ?
C18 C19 1.380(3) . ?
C12 H12 0.9500 . ?
C3 C10 1.481(2) . ?
C10 C9 1.396(2) . ?
C9 H9 0.9500 . ?
C9 C8 1.382(3) . ?
C15 H15 0.9500 . ?
C19 H19 0.9500 . ?
C8 H8 0.9500 . ?
C6 H6BC 0.9900 . ?
C6 H6BD 0.9900 . ?
C6 H6AA 0.9900 . ?
C6 H6AB 0.9900 . ?
C6 C0 1.46(3) . ?
C6 C7 1.57(3) . ?
C20 H20A 0.9800 . ?
C20 H20B 0.9800 . ?
C20 H20C 0.9800 . ?
C0 H0A 0.9800 . ?
C0 H0B 0.9800 . ?
C0 H0C 0.9800 . ?
C7 H7A 0.9800 . ?
C7 H7B 0.9800 . ?
C7 H7C 0.9800 . ?

loop_
_geom_torsion_atom_site_label_1
_geom_torsion_atom_site_label_2
_geom_torsion_atom_site_label_3
_geom_torsion_atom_site_label_4
_geom_torsion
_geom_torsion_site_symmetry_1
_geom_torsion_site_symmetry_2
_geom_torsion_site_symmetry_3
_geom_torsion_site_symmetry_4
_geom_torsion_publ_flag
F001 C13 C12 C11 179.77(15) . . . . ?
F001 C13 C8 C9 179.01(15) . . . . ?
O3 C5 C2 C1 -126.50(15) . . . . ?
O3 C5 C2 C3 50.6(2) . . . . ?
O4 C17 C18 C19 -179.59(16) . . . . ?
O2 C5 C2 C1 51.8(2) . . . . ?
O2 C5 C2 C3 -131.17(19) . . . . ?
N2 C3 C10 C11 47.4(2) . . . . ?
N2 C3 C10 C9 -132.12(16) . . . . ?
C5 O3 C6 C0 -175.2(7) . . . . ?
C5 O3 C6 C7 171.4(8) . . . . ?
C5 C2 C1 O1 -3.0(2) . . . . ?
C5 C2 C1 N1 175.39(13) . . . . ?
C5 C2 C3 N2 -174.48(14) . . . . ?
C5 C2 C3 C10 6.0(2) . . . . ?
C2 C3 C10 C11 -133.13(17) . . . . ?
C2 C3 C10 C9 47.4(2) . . . . ?
C16 C17 C18 C19 -0.3(3) . . . . ?
C1 N1 C4 N2 2.3(2) . . . . ?
C1 N1 C4 C14 -178.23(13) . . . . ?
C1 C2 C3 N2 2.6(2) . . . . ?
C1 C2 C3 C10 -176.92(13) . . . . ?
C11 C10 C9 C8 0.0(3) . . . . ?
C17 C16 C15 C14 -0.8(3) . . . . ?
C17 C18 C19 C14 0.4(3) . . . . ?
C12 C11 C10 C3 179.27(15) . . . . ?
C12 C11 C10 C9 -1.2(2) . . . . ?
C12 C13 C8 C9 -1.5(3) . . . . ?
C3 N2 C4 N1 -1.7(2) . . . . ?
C3 N2 C4 C14 178.89(13) . . . . ?
C3 C2 C1 O1 179.73(16) . . . . ?
C3 C2 C1 N1 -1.8(2) . . . . ?
C3 C10 C9 C8 179.47(16) . . . . ?
C10 C11 C12 C13 1.1(3) . . . . ?
C10 C9 C8 C13 1.3(3) . . . . ?
C15 C14 C4 N2 -179.99(14) . . . . ?
C15 C14 C4 N1 0.5(2) . . . . ?
C15 C14 C19 C18 -0.6(3) . . . . ?
C15 C16 C17 O4 179.88(14) . . . . ?
C15 C16 C17 C18 0.5(3) . . . . ?
C4 N2 C3 C2 -0.8(2) . . . . ?
C4 N2 C3 C10 178.73(13) . . . . ?
C4 N1 C1 O1 178.06(14) . . . . ?
C4 N1 C1 C2 -0.5(2) . . . . ?
C4 C14 C15 C16 -179.84(14) . . . . ?
C4 C14 C19 C18 -179.97(15) . . . . ?
C19 C14 C15 C16 0.8(2) . . . . ?
C19 C14 C4 N2 -0.7(2) . . . . ?
C19 C14 C4 N1 179.88(14) . . . . ?
C8 C13 C12 C11 0.2(3) . . . . ?
C6 O3 C5 O2 3.1(2) . . . . ?
C6 O3 C5 C2 -178.65(14) . . . . ?
C20 O4 C17 C16 174.00(14) . . . . ?
C20 O4 C17 C18 -6.7(2) . . . . ?
